data_2011096
loop_
_publ_author_name
'Steiner, Thomas'

_publ_section_title
;
 N---H&#x00B7;&#x00B7;&#x00B7;\p hydrogen bonding in 2-aminofluorene
;
_journal_issue 7
_journal_name_full 'Acta Crystallographica Section C'
_journal_page_first 874
_journal_page_last 875
_journal_paper_doi 10.1107/S0108270100005035
_journal_volume 56
_journal_year 2000
_chemical_formula_sum 'C13 H11 N'
_chemical_formula_weight 181.23
_chemical_name_common 2-Aminofluorene
_chemical_name_systematic
;
 2-Aminofluorene
;
_space_group_IT_number 33
_symmetry_cell_setting orthorhombic
_symmetry_space_group_name_Hall 'P 2c -2n'
_symmetry_space_group_name_H-M 'P n a 21'
_audit_creation_method SHELXL-97
_cell_angle_alpha 90.00
_cell_angle_beta 90.00
_cell_angle_gamma 90.00
_cell_formula_units_Z 4
_cell_length_a 14.790(14)
_cell_length_b 5.681(9)
_cell_length_c 11.187(11)
_cell_measurement_reflns_used 33
_cell_measurement_temperature 293
_cell_measurement_theta_max 17.3
_cell_measurement_theta_min 8.1
_cell_volume 940(2)
_computing_molecular_graphics 'PLATON (Spek, 1999)'
_computing_publication_material 'SHELXL97 (Sheldrick, 1997)'
_computing_structure_refinement 'SHELXL97 (Sheldrick, 1997)'
_computing_structure_solution 'SHELXS97 (Sheldrick, 1990)'
_diffrn_ambient_temperature 293
_diffrn_measured_fraction_theta_full .997
_diffrn_measured_fraction_theta_max .997
_diffrn_measurement_device_type 'Stoe four-circle'
_diffrn_measurement_method \w
_diffrn_radiation_monochromator graphite
_diffrn_radiation_source 'fine-focus sealed tube'
_diffrn_radiation_type MoK\a
_diffrn_radiation_wavelength .71073
_diffrn_reflns_av_R_equivalents .033
_diffrn_reflns_av_sigmaI/netI .0302
_diffrn_reflns_limit_h_max 16
_diffrn_reflns_limit_h_min -19
_diffrn_reflns_limit_k_max 3
_diffrn_reflns_limit_k_min -7
_diffrn_reflns_limit_l_max 13
_diffrn_reflns_limit_l_min -14
_diffrn_reflns_number 2226
_diffrn_reflns_theta_full 27.51
_diffrn_reflns_theta_max 27.51
_diffrn_reflns_theta_min 2.75
_diffrn_standards_decay_% none
_diffrn_standards_interval_time 90
_diffrn_standards_number 3
_exptl_absorpt_coefficient_mu .075
_exptl_absorpt_correction_type none
_exptl_crystal_colour yellow
_exptl_crystal_density_diffrn 1.281
_exptl_crystal_density_method 'not measured'
_exptl_crystal_description rod
_exptl_crystal_F_000 384
_exptl_crystal_size_max .80
_exptl_crystal_size_mid .25
_exptl_crystal_size_min .15
_refine_diff_density_max .126
_refine_diff_density_min -.146
_refine_ls_abs_structure_details 'Flack (1983)'
_refine_ls_abs_structure_Flack -1(7)
_refine_ls_extinction_coef .019(5)
_refine_ls_extinction_method SHELXL97
_refine_ls_goodness_of_fit_ref 1.032
_refine_ls_hydrogen_treatment mixed
_refine_ls_matrix_type full
_refine_ls_number_parameters 145
_refine_ls_number_reflns 1358
_refine_ls_number_restraints 1
_refine_ls_restrained_S_all 1.032
_refine_ls_R_factor_all .065
_refine_ls_R_factor_gt .043
_refine_ls_shift/su_max <0.001
_refine_ls_shift/su_mean .000
_refine_ls_structure_factor_coef Fsqd
_refine_ls_weighting_details 'calc w = 1/[\s^2^(Fo^2^)+(0.0579P)^2^+0.1454P] where P = (Fo^2^+2Fc^2^)/3'
_refine_ls_weighting_scheme calc
_refine_ls_wR_factor_ref .128
_reflns_number_gt 1037
_reflns_number_total 1358
_reflns_threshold_expression I>2\s(I)
_cod_data_source_file de1132.cif
_cod_data_source_block I
_cod_database_code 2011096
_cod_database_fobs_code 2011096

loop_
_symmetry_equiv_pos_as_xyz
'x, y, z'
'-x, -y, z+1/2'
'x+1/2, -y+1/2, z'
'-x+1/2, y+1/2, z+1/2'

loop_
_atom_site_label
_atom_site_fract_x
_atom_site_fract_y
_atom_site_fract_z
_atom_site_U_iso_or_equiv
_atom_site_adp_type
_atom_site_calc_flag
_atom_site_refinement_flags
_atom_site_occupancy
_atom_site_disorder_assembly
_atom_site_disorder_group
_atom_site_type_symbol
N .3763(2) .4268(7) .0485(3) .0836(9) Uani d . 1 . . N
H1N .341(3) .529(9) .101(5) .119(16) Uiso d . 1 . . H
H2N .347(3) .348(8) -.005(4) .100(16) Uiso d . 1 . . H
C1 .48630(18) .1156(6) .0491(3) .0636(8) Uani d . 1 . . C
H1 .4643 .0589 -.0232 .074(10) Uiso calc R 1 . . H
C2 .44602(17) .3086(6) .1026(3) .0650(8) Uani d . 1 . . C
C3 .4799(2) .3882(6) .2121(3) .0687(8) Uani d . 1 . . C
H3 .4525 .5159 .2494 .076(10) Uiso calc R 1 . . H
C4 .55252(19) .2823(6) .2655(3) .0653(8) Uani d . 1 . . C
H4 .5745 .3391 .3379 .070(9) Uiso calc R 1 . . H
C5 .72689(19) -.0385(7) .3438(3) .0683(8) Uani d . 1 . . C
H5 .7199 .0808 .4000 .069(10) Uiso calc R 1 . . H
C6 .79407(19) -.2008(7) .3569(3) .0725(9) Uani d . 1 . . C
H6 .8333 -.1905 .4216 .096(13) Uiso calc R 1 . . H
C7 .8042(2) -.3789(7) .2756(3) .0750(9) Uani d . 1 . . C
H7 .8493 -.4911 .2862 .068(9) Uiso calc R 1 . . H
C8 .7471(2) -.3920(6) .1770(3) .0710(9) Uani d . 1 . . C
H8 .7544 -.5117 .1210 .083(10) Uiso calc R 1 . . H
C9 .6116(2) -.2014(6) .0637(2) .0638(8) Uani d . 1 . . C
H9A .6408 -.1736 -.0127 .057(8) Uiso calc R 1 . . H
H9B .5734 -.3398 .0574 .087(11) Uiso calc R 1 . . H
C10 .55830(16) .0084(6) .1025(3) .0578(7) Uani d . 1 . . C
C11 .59276(17) .0918(5) .2120(2) .0572(7) Uani d . 1 . . C
C12 .66916(17) -.0516(6) .2468(3) .0581(7) Uani d . 1 . . C
C13 .68059(18) -.2291(6) .1627(2) .0596(7) Uani d . 1 . . C

loop_
_atom_site_aniso_label
_atom_site_aniso_U_11
_atom_site_aniso_U_22
_atom_site_aniso_U_33
_atom_site_aniso_U_12
_atom_site_aniso_U_13
_atom_site_aniso_U_23
N .0764(17) .094(2) .081(2) .0064(18) -.0077(17) .000(2)
C1 .0626(15) .077(2) .0507(16) -.0122(15) .0037(13) -.0035(16)
C2 .0570(14) .078(2) .0600(17) -.0085(15) .0058(13) .0076(18)
C3 .0707(17) .0733(19) .0621(18) -.0007(16) .0121(15) -.0057(16)
C4 .0687(15) .076(2) .0509(15) -.0052(16) .0079(13) -.0111(17)
C5 .0687(15) .084(2) .0521(16) -.0057(17) .0026(14) -.0090(17)
C6 .0672(16) .095(2) .0556(17) -.0024(18) .0013(14) .001(2)
C7 .0764(18) .088(2) .061(2) .0120(19) .0095(15) .0066(19)
C8 .0839(18) .076(2) .0528(18) .0040(19) .0139(13) -.0015(17)
C9 .0773(18) .0687(19) .0453(14) -.0061(17) .0051(12) -.0077(15)
C10 .0577(12) .0696(17) .0460(14) -.0125(14) .0102(12) -.0004(14)
C11 .0589(13) .0695(19) .0430(13) -.0113(14) .0086(11) -.0045(14)
C12 .0586(13) .0715(18) .0441(14) -.0103(14) .0098(11) -.0029(14)
C13 .0648(14) .0683(18) .0456(13) -.0118(15) .0098(11) -.0003(15)

loop_
_atom_type_symbol
_atom_type_description
_atom_type_scat_dispersion_real
_atom_type_scat_dispersion_imag
_atom_type_scat_source
C C .0033 .0016 'International Tables Vol C Tables 4.2.6.8 and 6.1.1.4'
H H .0000 .0000 'International Tables Vol C Tables 4.2.6.8 and 6.1.1.4'
N N .0061 .0033 'International Tables Vol C Tables 4.2.6.8 and 6.1.1.4'

loop_
_geom_angle_atom_site_label_1
_geom_angle_atom_site_label_2
_geom_angle_atom_site_label_3
_geom_angle
C2 N H1N 115(3)
C2 N H2N 115(3)
H1N N H2N 117(4)
C10 C1 C2 120.0(3)
C10 C1 H1 120.0
C2 C1 H1 120.0
N C2 C1 121.4(4)
N C2 C3 119.8(4)
C1 C2 C3 118.8(3)
C4 C3 C2 121.4(3)
C4 C3 H3 119.3
C2 C3 H3 119.3
C3 C4 C11 119.7(3)
C3 C4 H4 120.1
C11 C4 H4 120.1
C6 C5 C12 119.9(3)
C6 C5 H5 120.1
C12 C5 H5 120.1
C5 C6 C7 120.5(3)
C5 C6 H6 119.7
C7 C6 H6 119.7
C6 C7 C8 120.0(3)
C6 C7 H7 120.0
C8 C7 H7 120.0
C13 C8 C7 119.7(3)
C13 C8 H8 120.1
C7 C8 H8 120.1
C10 C9 C13 103.1(2)
C10 C9 H9A 111.2
C13 C9 H9A 111.2
C10 C9 H9B 111.2
C13 C9 H9B 111.2
H9A C9 H9B 109.1
C1 C10 C11 120.9(3)
C1 C10 C9 129.9(3)
C11 C10 C9 109.3(3)
C4 C11 C10 119.2(3)
C4 C11 C12 131.7(3)
C10 C11 C12 109.1(3)
C5 C12 C13 119.7(3)
C5 C12 C11 131.6(3)
C13 C12 C11 108.7(3)
C8 C13 C12 120.1(3)
C8 C13 C9 130.1(3)
C12 C13 C9 109.7(3)

loop_
_geom_bond_atom_site_label_1
_geom_bond_atom_site_label_2
_geom_bond_site_symmetry_2
_geom_bond_distance
_geom_bond_publ_flag
N C2 . 1.372(4) ?
N H1N . .97(5) ?
N H2N . .86(4) ?
C1 C10 . 1.364(4) ?
C1 C2 . 1.384(4) ?
C1 H1 . .9300 ?
C2 C3 . 1.398(5) ?
C3 C4 . 1.369(5) ?
C3 H3 . .9300 ?
C4 C11 . 1.373(4) ?
C4 H4 . .9300 ?
C5 C6 . 1.364(5) ?
C5 C12 . 1.383(4) ?
C5 H5 . .9300 ?
C6 C7 . 1.368(5) ?
C6 H6 . .9300 ?
C7 C8 . 1.391(5) ?
C7 H7 . .9300 ?
C8 C13 . 1.360(5) ?
C8 H8 . .9300 ?
C9 C10 . 1.494(4) ?
C9 C13 . 1.514(4) ?
C9 H9A . .9700 ?
C9 H9B . .9700 ?
C10 C11 . 1.409(4) ?
C11 C12 . 1.446(4) ?
C12 C13 . 1.390(4) ?

loop_
_cod_related_entry_id
_cod_related_entry_database
_cod_related_entry_code
1 ChemSpider 1484
